data_2202350
loop_
_publ_author_name
'Lee, Clare'
'Harrison, William T. A.'

_publ_section_title
;
 Propane-1,2-diammonium hydrogenarsenate monohydrate
;
_journal_issue 9
_journal_name_full 'Acta Crystallographica Section E'
_journal_page_first m739
_journal_page_last m741
_journal_paper_doi 10.1107/S1600536803017239
_journal_volume 59
_journal_year 2003
_chemical_formula_iupac '(C3 H12 N2) [H As O4], H2 O'
_chemical_formula_moiety 'C3 H12 N2 2+, H As O4 2-, H2 O'
_chemical_formula_sum 'C3 H15 As N2 O5'
_chemical_formula_weight 234.09
_chemical_name_systematic ?
_space_group_IT_number 14
_symmetry_cell_setting monoclinic
_symmetry_space_group_name_Hall '-P 2yn'
_symmetry_space_group_name_H-M 'P 1 21/n 1'
_atom_sites_solution_hydrogens 'difmap (O-H) and geom (N-H, C-H)'
_atom_sites_solution_primary direct
_atom_sites_solution_secondary difmap
_audit_creation_method SHELXL-97
_cell_angle_alpha 90.00
_cell_angle_beta 92.3150(10)
_cell_angle_gamma 90.00
_cell_formula_units_Z 4
_cell_length_a 10.9115(5)
_cell_length_b 6.1530(3)
_cell_length_c 13.3653(6)
_cell_measurement_reflns_used 3887
_cell_measurement_temperature 293(2)
_cell_measurement_theta_max 32.22
_cell_measurement_theta_min 2.36
_cell_volume 896.59(7)
_computing_cell_refinement 'SAINT (Bruker, 1999)'
_computing_data_collection 'SMART (Bruker, 1999)'
_computing_data_reduction SAINT
_computing_molecular_graphics 'ORTEP-3 (Farrugia, 1997) and ATOMS (Shape Software, 1999)'
_computing_publication_material SHELXL97
_computing_structure_refinement SHELXL97
_computing_structure_solution 'SHELXS97 (Sheldrick, 1997)'
_diffrn_ambient_temperature 293(2)
_diffrn_measured_fraction_theta_full 0.994
_diffrn_measured_fraction_theta_max 0.994
_diffrn_measurement_device_type 'Bruker SMART1000 CCD'
_diffrn_measurement_method \w
_diffrn_radiation_monochromator graphite
_diffrn_radiation_source 'fine-focus sealed tube'
_diffrn_radiation_type MoK\a
_diffrn_radiation_wavelength 0.71073
_diffrn_reflns_av_R_equivalents 0.0222
_diffrn_reflns_av_sigmaI/netI 0.0324
_diffrn_reflns_limit_h_max 15
_diffrn_reflns_limit_h_min -16
_diffrn_reflns_limit_k_max 5
_diffrn_reflns_limit_k_min -9
_diffrn_reflns_limit_l_max 20
_diffrn_reflns_limit_l_min -19
_diffrn_reflns_number 8758
_diffrn_reflns_theta_full 32.48
_diffrn_reflns_theta_max 32.48
_diffrn_reflns_theta_min 2.36
_diffrn_standards_decay_% 0
_exptl_absorpt_coefficient_mu 3.777
_exptl_absorpt_correction_T_max 0.488
_exptl_absorpt_correction_T_min 0.431
_exptl_absorpt_correction_type multi-scan
_exptl_absorpt_process_details '(SADBAS; Bruker, 1999)'
_exptl_crystal_colour colourless
_exptl_crystal_density_diffrn 1.734
_exptl_crystal_density_method 'not measured'
_exptl_crystal_description chunk
_exptl_crystal_F_000 480
_exptl_crystal_size_max 0.23
_exptl_crystal_size_mid 0.21
_exptl_crystal_size_min 0.19
_refine_diff_density_max 0.417
_refine_diff_density_min -0.333
_refine_ls_extinction_method none
_refine_ls_goodness_of_fit_ref 0.923
_refine_ls_hydrogen_treatment constr
_refine_ls_matrix_type full
_refine_ls_number_parameters 103
_refine_ls_number_reflns 3224
_refine_ls_number_restraints 0
_refine_ls_restrained_S_all 0.923
_refine_ls_R_factor_all 0.0353
_refine_ls_R_factor_gt 0.0227
_refine_ls_shift/su_max 0.001
_refine_ls_shift/su_mean 0.000
_refine_ls_structure_factor_coef Fsqd
_refine_ls_weighting_details 'calc w = 1/[\s^2^(Fo^2^)+(0.0251P)^2^] where P = (Fo^2^+2Fc^2^)/3'
_refine_ls_weighting_scheme calc
_refine_ls_wR_factor_gt 0.0489
_refine_ls_wR_factor_ref 0.0512
_reflns_number_gt 2519
_reflns_number_total 3224
_reflns_threshold_expression I>2\s(I)
_cod_data_source_file bt6320.cif
_cod_data_source_block I
_cod_original_sg_symbol_H-M 'P 21/n'
_cod_database_code 2202350
_cod_database_fobs_code 2202350

loop_
_symmetry_equiv_pos_as_xyz
'x, y, z'
'-x+1/2, y+1/2, -z+1/2'
'-x, -y, -z'
'x-1/2, -y-1/2, z-1/2'

loop_
_atom_site_label
_atom_site_fract_x
_atom_site_fract_y
_atom_site_fract_z
_atom_site_U_iso_or_equiv
_atom_site_adp_type
_atom_site_calc_flag
_atom_site_refinement_flags
_atom_site_occupancy
_atom_site_disorder_assembly
_atom_site_disorder_group
_atom_site_type_symbol
As1 0.001478(13) 0.13876(2) 0.203532(10) 0.02109(5) Uani d . 1 . . As
O1 0.12954(10) -0.00642(19) 0.21175(8) 0.0323(3) Uani d . 1 . . O
O2 -0.12469(10) -0.01347(19) 0.19198(9) 0.0354(3) Uani d . 1 . . O
O3 0.00525(10) 0.32636(18) 0.11311(8) 0.0319(2) Uani d . 1 . . O
O4 0.00121(11) 0.2754(2) 0.31667(8) 0.0385(3) Uani d . 1 . . O
H1 -0.0436 0.3882 0.3140 0.046 Uiso d R 1 . . H
N1 0.20796(12) 0.6149(2) 0.13668(10) 0.0288(3) Uani d . 1 . . N
H2 0.1813 0.7433 0.1573 0.035 Uiso calc R 1 . . H
H3 0.2650 0.5649 0.1802 0.035 Uiso calc R 1 . . H
H4 0.1456 0.5217 0.1323 0.035 Uiso calc R 1 . . H
N2 0.14992(12) 0.3446(2) -0.05134(9) 0.0288(3) Uani d . 1 . . N
H5 0.1099 0.4473 -0.0863 0.035 Uiso calc R 1 . . H
H6 0.1083 0.3112 0.0025 0.035 Uiso calc R 1 . . H
H7 0.1574 0.2268 -0.0893 0.035 Uiso calc R 1 . . H
C1 0.26149(15) 0.6395(3) 0.03651(12) 0.0306(3) Uani d . 1 . . C
H8 0.3416 0.7069 0.0450 0.037 Uiso calc R 1 . . H
H9 0.2098 0.7363 -0.0039 0.037 Uiso calc R 1 . . H
C2 0.27488(14) 0.4264(3) -0.01915(11) 0.0292(3) Uani d . 1 . . C
H10 0.3192 0.4572 -0.0799 0.035 Uiso calc R 1 . . H
C3 0.34566(16) 0.2523(3) 0.03851(13) 0.0385(4) Uani d . 1 . . C
H11 0.3567 0.1286 -0.0040 0.046 Uiso calc R 1 . . H
H12 0.3008 0.2094 0.0956 0.046 Uiso calc R 1 . . H
H13 0.4243 0.3082 0.0605 0.046 Uiso calc R 1 . . H
O5 -0.14005(11) 0.6264(2) 0.31626(11) 0.0449(3) Uani d . 1 . . O
H14 -0.2198 0.5925 0.3109 0.054 Uiso d R 1 . . H
H15 -0.1393 0.7316 0.2785 0.054 Uiso d R 1 . . H

loop_
_atom_site_aniso_label
_atom_site_aniso_U_11
_atom_site_aniso_U_22
_atom_site_aniso_U_33
_atom_site_aniso_U_12
_atom_site_aniso_U_13
_atom_site_aniso_U_23
As1 0.02180(7) 0.01843(7) 0.02295(7) 0.00023(6) -0.00027(5) -0.00066(6)
O1 0.0286(6) 0.0297(6) 0.0381(6) 0.0103(5) -0.0038(5) -0.0061(5)
O2 0.0274(6) 0.0282(6) 0.0505(7) -0.0070(5) 0.0020(5) -0.0034(6)
O3 0.0341(6) 0.0296(6) 0.0318(5) 0.0010(5) 0.0012(4) 0.0094(5)
O4 0.0514(8) 0.0351(7) 0.0284(6) 0.0137(6) -0.0059(5) -0.0092(5)
N1 0.0292(6) 0.0239(7) 0.0328(6) 0.0012(5) -0.0043(5) -0.0056(6)
N2 0.0350(7) 0.0257(7) 0.0254(6) 0.0007(6) -0.0010(5) -0.0013(5)
C1 0.0345(8) 0.0249(8) 0.0318(8) -0.0038(7) -0.0035(6) 0.0018(7)
C2 0.0296(8) 0.0299(8) 0.0284(7) -0.0003(7) 0.0034(6) 0.0004(7)
C3 0.0370(9) 0.0378(10) 0.0405(9) 0.0113(8) 0.0003(7) -0.0009(8)
O5 0.0354(7) 0.0348(7) 0.0651(8) 0.0054(6) 0.0078(6) 0.0111(6)

loop_
_atom_type_symbol
_atom_type_description
_atom_type_scat_dispersion_real
_atom_type_scat_dispersion_imag
_atom_type_scat_source
C C 0.0033 0.0016 'International Tables Vol C Tables 4.2.6.8 and 6.1.1.4'
H H 0.0000 0.0000 'International Tables Vol C Tables 4.2.6.8 and 6.1.1.4'
N N 0.0061 0.0033 'International Tables Vol C Tables 4.2.6.8 and 6.1.1.4'
O O 0.0106 0.0060 'International Tables Vol C Tables 4.2.6.8 and 6.1.1.4'
As As 0.0499 2.0058 'International Tables Vol C Tables 4.2.6.8 and 6.1.1.4'

loop_
_geom_angle_atom_site_label_1
_geom_angle_atom_site_label_2
_geom_angle_atom_site_label_3
_geom_angle
O1 As1 O2 113.20(6)
O1 As1 O3 111.98(6)
O2 As1 O3 111.41(6)
O1 As1 O4 103.59(5)
O2 As1 O4 108.87(6)
O3 As1 O4 107.28(6)
As1 O4 H1 112.5
C1 N1 H2 109.5
C1 N1 H3 109.5
H2 N1 H3 109.5
C1 N1 H4 109.5
H2 N1 H4 109.5
H3 N1 H4 109.5
C2 N2 H5 109.5
C2 N2 H6 109.5
H5 N2 H6 109.5
C2 N2 H7 109.5
H5 N2 H7 109.5
H6 N2 H7 109.5
N1 C1 C2 113.69(13)
N1 C1 H8 108.8
C2 C1 H8 108.8
N1 C1 H9 108.8
C2 C1 H9 108.8
H8 C1 H9 107.7
N2 C2 C3 110.33(14)
N2 C2 C1 109.04(13)
C3 C2 C1 114.80(13)
N2 C2 H10 107.5
C3 C2 H10 107.5
C1 C2 H10 107.5
C2 C3 H11 109.5
C2 C3 H12 109.5
H11 C3 H12 109.5
C2 C3 H13 109.5
H11 C3 H13 109.5
H12 C3 H13 109.5
H14 O5 H15 99.7

loop_
_geom_bond_atom_site_label_1
_geom_bond_atom_site_label_2
_geom_bond_site_symmetry_2
_geom_bond_distance
_geom_bond_publ_flag
As1 O1 . 1.6583(10) yes
As1 O2 . 1.6671(11) yes
As1 O3 . 1.6730(11) yes
As1 O4 . 1.7302(11) yes
O4 H1 . 0.8489 ?
N1 C1 . 1.490(2) yes
N1 H2 . 0.8900 ?
N1 H3 . 0.8900 ?
N1 H4 . 0.8900 ?
N2 C2 . 1.500(2) yes
N2 H5 . 0.8900 ?
N2 H6 . 0.8900 ?
N2 H7 . 0.8900 ?
C1 C2 . 1.517(2) yes
C1 H8 . 0.9700 ?
C1 H9 . 0.9700 ?
C2 C3 . 1.514(2) yes
C2 H10 . 0.9800 ?
C3 H11 . 0.9600 ?
C3 H12 . 0.9600 ?
C3 H13 . 0.9600 ?
O5 H14 . 0.8953 ?
O5 H15 . 0.8211 ?

loop_
_geom_hbond_atom_site_label_D
_geom_hbond_atom_site_label_H
_geom_hbond_atom_site_label_A
_geom_hbond_site_symmetry_A
_geom_hbond_distance_DH
_geom_hbond_distance_HA
_geom_hbond_distance_DA
_geom_hbond_angle_DHA
_geom_hbond_publ_flag
O4 H1 O5 . 0.85 1.81 2.6534(17) 177 yes
N1 H2 O1 1_565 0.89 1.80 2.6904(17) 174 yes
N1 H3 O1 2 0.89 1.86 2.7412(17) 169 yes
N1 H4 O3 . 0.89 1.96 2.8436(18) 176 yes
N2 H5 O3 3_565 0.89 1.90 2.7449(17) 158 yes
N2 H6 O3 . 0.89 1.90 2.7596(17) 163 yes
N2 H7 O2 3 0.89 1.92 2.7782(17) 161 yes
O5 H14 O2 2_455 0.90 1.82 2.7056(17) 172 yes
O5 H15 O2 1_565 0.82 1.96 2.7782(17) 176 yes

loop_
_geom_torsion_atom_site_label_1
_geom_torsion_atom_site_label_2
_geom_torsion_atom_site_label_3
_geom_torsion_atom_site_label_4
_geom_torsion
_geom_torsion_publ_flag
N1 C1 C2 C3 -54.09(18) yes
N1 C1 C2 N2 70.26(16) yes
